data_7049953
loop_
_publ_author_name
'Swidan, Ala'aeddeen'
'St Onge, P Blake J'
'Binder, Justin F.'
'Suter, Riccardo'
'Burford, Neil'
'Macdonald, Charles L. B.'

_publ_section_title
;
 2,6-Bis(benzimidazol-2-yl)pyridine complexes of group 14 elements.
;
_journal_issue 22
_journal_name_full 'Dalton transactions (Cambridge, England : 2003)'
_journal_page_first 7835
_journal_page_last 7843
_journal_paper_doi 10.1039/c9dt00995g
_journal_volume 48
_journal_year 2019
_chemical_formula_moiety 'C37 H21 Cl F12 Ge N5, Cl3 Ge'
_chemical_formula_sum 'C37 H21 Cl4 F12 Ge2 N5'
_chemical_formula_weight 1050.57
_space_group_crystal_system triclinic
_space_group_IT_number 2
_space_group_name_Hall '-P 1'
_space_group_name_H-M_alt 'P -1'
_symmetry_space_group_name_Hall '-P 1'
_symmetry_space_group_name_H-M 'P -1'
_atom_sites_solution_hydrogens geom
_atom_sites_solution_primary dual
_audit_creation_date 2018-10-31
_audit_creation_method
;
Olex2 1.2
(compiled 2018.05.29 svn.r3508 for OlexSys, GUI svn.r5506)
;
_audit_update_record
;
2019-02-04 deposited with the CCDC.    2019-05-03 downloaded from the CCDC.
;
_cell_angle_alpha 73.936(3)
_cell_angle_beta 80.147(3)
_cell_angle_gamma 75.525(3)
_cell_formula_units_Z 2
_cell_length_a 8.9182(8)
_cell_length_b 14.4073(13)
_cell_length_c 16.3208(14)
_cell_measurement_reflns_used 9231
_cell_measurement_temperature 170.0
_cell_measurement_theta_max 29.183
_cell_measurement_theta_min 3.071
_cell_volume 1939.4(3)
_computing_cell_refinement 'SAINT v8.37A (Bruker, 2015)'
_computing_data_collection APEX3
_computing_data_reduction 'SAINT v8.37A (Bruker, 2015)'
_computing_molecular_graphics 'Olex2 (Dolomanov et al., 2009)'
_computing_publication_material 'Olex2 (Dolomanov et al., 2009)'
_computing_structure_refinement 'XL (Sheldrick, 2008)'
_computing_structure_solution 'XT (Sheldrick, 2015)'
_diffrn_ambient_temperature 170.0
_diffrn_measured_fraction_theta_full 0.987
_diffrn_measured_fraction_theta_max 0.989
_diffrn_measurement_device_type 'Bruker APEX3 Photon 100'
_diffrn_measurement_method '\f and \w scans'
_diffrn_radiation_type MoK\a
_diffrn_radiation_wavelength 0.71073
_diffrn_reflns_av_R_equivalents 0.0474
_diffrn_reflns_av_unetI/netI 0.0255
_diffrn_reflns_Laue_measured_fraction_full 0.987
_diffrn_reflns_Laue_measured_fraction_max 0.989
_diffrn_reflns_limit_h_max 12
_diffrn_reflns_limit_h_min -12
_diffrn_reflns_limit_k_max 19
_diffrn_reflns_limit_k_min -19
_diffrn_reflns_limit_l_max 22
_diffrn_reflns_limit_l_min -22
_diffrn_reflns_number 88406
_diffrn_reflns_point_group_measured_fraction_full 0.987
_diffrn_reflns_point_group_measured_fraction_max 0.989
_diffrn_reflns_theta_full 25.242
_diffrn_reflns_theta_max 29.225
_diffrn_reflns_theta_min 2.832
_diffrn_standards_number 0
_exptl_absorpt_coefficient_mu 1.921
_exptl_absorpt_correction_T_max 0.7458
_exptl_absorpt_correction_T_min 0.5486
_exptl_absorpt_correction_type multi-scan
_exptl_absorpt_process_details
'SADABS-2016/2 (Bruker,2016/2) was used for absorption correction. wR2(int) was 0.0892 before and 0.0651 after correction. The Ratio of minimum to maximum transmission is 0.7356. The \l/2 correction factor is Not present.'
_exptl_crystal_colour yellow
_exptl_crystal_colour_primary yellow
_exptl_crystal_density_diffrn 1.799
_exptl_crystal_description prism
_exptl_crystal_F_000 1036
_exptl_crystal_size_max 0.47
_exptl_crystal_size_mid 0.2
_exptl_crystal_size_min 0.1
_refine_diff_density_max 1.673
_refine_diff_density_min -1.170
_refine_diff_density_rms 0.152
_refine_ls_extinction_method none
_refine_ls_goodness_of_fit_ref 1.073
_refine_ls_hydrogen_treatment constr
_refine_ls_matrix_type full
_refine_ls_number_parameters 569
_refine_ls_number_reflns 10430
_refine_ls_number_restraints 72
_refine_ls_restrained_S_all 1.102
_refine_ls_R_factor_all 0.0707
_refine_ls_R_factor_gt 0.0632
_refine_ls_shift/su_max 0.001
_refine_ls_shift/su_mean 0.000
_refine_ls_structure_factor_coef Fsqd
_refine_ls_weighting_details 'w=1/[\s^2^(Fo^2^)+(0.0657P)^2^+14.8977P] where P=(Fo^2^+2Fc^2^)/3'
_refine_ls_weighting_scheme calc
_refine_ls_wR_factor_gt 0.1738
_refine_ls_wR_factor_ref 0.1787
_reflns_Friedel_coverage 0.000
_reflns_number_gt 9187
_reflns_number_total 10430
_reflns_threshold_expression 'I > 2\s(I)'
_cod_data_source_file c9dt00995g2.cif
_cod_data_source_block as890_test
_cod_depositor_comments 'Adding full bibliography for 7049950--7049959.cif.'
_cod_database_code 7049953
_shelx_shelxl_version_number 2016/6
_shelx_space_group_comment
;
The symmetry employed for this shelxl refinement is uniquely defined
by the following loop, which should always be used as a source of
symmetry information in preference to the above space-group names.
They are only intended as comments.
;
_shelx_estimated_absorpt_t_max 0.831
_shelx_estimated_absorpt_t_min 0.465
_olex2_refinement_description
;
1. Fixed Uiso
 At 1.2 times of:
  All C(H) groups, All C(H,H) groups
2. Restrained distances
 F4'-F6' \\sim F4'-F5' \\sim F6'-F5' \\sim F5-F4 \\sim F5-F6 \\sim F4-F6
 with sigma of 0.04
 C35-C25 \\sim C35-F4' \\sim C35-F6' \\sim C35-F5' \\sim C35-F5 \\sim C35-F4
\\sim C35-F6
 with sigma of 0.02
3. Rigid body (RIGU) restrains
 C35, F4', F6', F5'
 with sigma for 1-2 distances of 0.004 and sigma for 1-3 distances of 0.004
 C35, F5, F4, F6
 with sigma for 1-2 distances of 0.004 and sigma for 1-3 distances of 0.004
4. Others
 Sof(F5)=Sof(F4)=Sof(F6)=1-FVAR(1)
 Sof(F4')=Sof(F6')=Sof(F5')=FVAR(1)
5.a Secondary CH2 refined with riding coordinates:
 C27(H27A,H27B), C20(H20A,H20B)
5.b Aromatic/amide H refined with riding coordinates:
 C10(H10), C17(H17), C9(H9), C18(H18), C2(H2), C11(H11), C5(H5), C15(H15),
 C4(H4), C16(H16), C26(H26), C29(H29), C22(H22), C3(H3), C31(H31), C33(H33),
 C24(H24)
;
_olex2_submission_special_instructions 'No special instructions were received'

loop_
_space_group_symop_operation_xyz
'x, y, z'
'-x, -y, -z'

loop_
_atom_site_label
_atom_site_type_symbol
_atom_site_fract_x
_atom_site_fract_y
_atom_site_fract_z
_atom_site_U_iso_or_equiv
_atom_site_adp_type
_atom_site_occupancy
_atom_site_site_symmetry_order
_atom_site_calc_flag
_atom_site_refinement_flags_posn
_atom_site_refinement_flags_adp
_atom_site_refinement_flags_occupancy
_atom_site_disorder_assembly
_atom_site_disorder_group
Ge1 Ge 0.46861(5) 0.58943(3) 0.74628(3) 0.01748(11) Uani 1 1 d . . . . .
Ge2 Ge 0.16833(6) 0.44130(4) 0.76555(3) 0.02621(13) Uani 1 1 d . . . . .
Cl1 Cl 0.26348(12) 0.71983(9) 0.73471(8) 0.0262(2) Uani 1 1 d . . . . .
Cl2 Cl 0.06089(15) 0.49425(9) 0.88542(8) 0.0288(2) Uani 1 1 d . . . . .
Cl3 Cl -0.05772(16) 0.45818(10) 0.70740(9) 0.0349(3) Uani 1 1 d . . . . .
Cl4 Cl 0.1918(2) 0.27797(10) 0.82621(10) 0.0454(4) Uani 1 1 d . . . . .
F10 F 0.5183(4) 1.1325(2) 0.4131(2) 0.0398(8) Uani 1 1 d . . . . .
F2 F 0.6118(5) 1.1605(2) 0.8179(3) 0.0483(9) Uani 1 1 d . . . . .
F12 F 0.3810(4) 1.0305(3) 0.4133(3) 0.0517(11) Uani 1 1 d . . . . .
N2 N 0.6587(4) 0.6638(2) 0.6996(2) 0.0147(6) Uani 1 1 d . . . . .
F11 F 0.4820(5) 1.1115(3) 0.2935(3) 0.0495(10) Uani 1 1 d . . . . .
N3 N 0.4939(4) 0.6283(3) 0.5984(2) 0.0172(6) Uani 1 1 d . . . . .
F8 F 1.1992(4) 0.9008(3) 0.3340(3) 0.0473(9) Uani 1 1 d . . . . .
F3 F 0.4989(5) 1.0603(3) 0.7913(3) 0.0574(12) Uani 1 1 d . . . . .
N5 N 0.6373(4) 0.6762(3) 0.4736(2) 0.0169(6) Uani 1 1 d . . . . .
N1 N 0.5156(4) 0.6360(3) 0.8530(2) 0.0184(7) Uani 1 1 d . . . . .
N4 N 0.6736(4) 0.6856(3) 0.9162(2) 0.0184(7) Uani 1 1 d . . . . .
F9 F 1.0896(5) 1.0479(3) 0.3385(4) 0.0701(15) Uani 1 1 d . . . . .
F1 F 0.4754(5) 1.0782(4) 0.9180(3) 0.0732(16) Uani 1 1 d . . . . .
F7 F 1.1220(5) 0.9334(4) 0.4547(3) 0.0626(13) Uani 1 1 d . . . . .
C19 C 0.4200(5) 0.6216(3) 0.5322(3) 0.0176(7) Uani 1 1 d . . . . .
C14 C 0.5076(5) 0.6522(3) 0.4544(3) 0.0164(7) Uani 1 1 d . . . . .
C8 C 0.7327(5) 0.6818(3) 0.7574(3) 0.0160(7) Uani 1 1 d . . . . .
C13 C 0.6214(5) 0.6598(3) 0.5614(3) 0.0160(7) Uani 1 1 d . . . . .
C12 C 0.7194(5) 0.6777(3) 0.6168(3) 0.0163(7) Uani 1 1 d . . . . .
C10 C 0.9350(5) 0.7277(3) 0.6487(3) 0.0220(8) Uani 1 1 d . . . . .
H10 H 1.029497 0.750315 0.630690 0.026 Uiso 1 1 calc R . . . .
C17 C 0.2375(5) 0.5924(4) 0.4568(3) 0.0239(9) Uani 1 1 d . . . . .
H17 H 0.145558 0.570695 0.456360 0.029 Uiso 1 1 calc R . . . .
C1 C 0.4513(5) 0.6340(3) 0.9362(3) 0.0201(8) Uani 1 1 d . . . . .
C9 C 0.8714(5) 0.7154(3) 0.7338(3) 0.0210(8) Uani 1 1 d . . . . .
H9 H 0.920932 0.729353 0.774706 0.025 Uiso 1 1 calc R . . . .
C7 C 0.6477(5) 0.6665(3) 0.8430(3) 0.0165(7) Uani 1 1 d . . . . .
C18 C 0.2823(5) 0.5906(3) 0.5351(3) 0.0212(8) Uani 1 1 d . . . . .
H18 H 0.222177 0.569175 0.587862 0.025 Uiso 1 1 calc R . . . .
C6 C 0.5493(5) 0.6658(3) 0.9769(3) 0.0197(8) Uani 1 1 d . . . . .
C27 C 0.7638(5) 0.7050(3) 0.4094(3) 0.0191(8) Uani 1 1 d . . . . .
H27A H 0.749272 0.693903 0.354311 0.023 Uiso 1 1 calc R . . . .
H27B H 0.863664 0.661670 0.427463 0.023 Uiso 1 1 calc R . . . .
C2 C 0.3129(6) 0.6074(4) 0.9807(3) 0.0276(10) Uani 1 1 d . . . . .
H2 H 0.247092 0.583885 0.954709 0.033 Uiso 1 1 calc R . . . .
C28 C 0.7742(5) 0.8114(3) 0.3952(3) 0.0177(7) Uani 1 1 d . . . . .
C11 C 0.8605(5) 0.7071(3) 0.5901(3) 0.0209(8) Uani 1 1 d . . . . .
H11 H 0.905442 0.713012 0.532277 0.025 Uiso 1 1 calc R . . . .
C5 C 0.5131(6) 0.6758(4) 1.0607(3) 0.0264(9) Uani 1 1 d . . . . .
H5 H 0.578888 0.698579 1.087285 0.032 Uiso 1 1 calc R . . . .
C15 C 0.4610(5) 0.6562(3) 0.3759(3) 0.0228(8) Uani 1 1 d . . . . .
H15 H 0.520086 0.678739 0.323072 0.027 Uiso 1 1 calc R . . . .
C20 C 0.8140(5) 0.7079(3) 0.9365(3) 0.0197(8) Uani 1 1 d . . . . .
H20A H 0.906945 0.669127 0.909002 0.024 Uiso 1 1 calc R . . . .
H20B H 0.818094 0.684987 0.999289 0.024 Uiso 1 1 calc R . . . .
C4 C 0.3747(6) 0.6505(4) 1.1033(3) 0.0305(10) Uani 1 1 d . . . . .
H4 H 0.345089 0.656030 1.160783 0.037 Uiso 1 1 calc R . . . .
C16 C 0.3245(6) 0.6255(4) 0.3790(3) 0.0261(9) Uani 1 1 d . . . . .
H16 H 0.288940 0.626999 0.326865 0.031 Uiso 1 1 calc R . . . .
C30 C 0.9286(5) 0.9324(3) 0.3750(3) 0.0222(8) Uani 1 1 d . . . . .
C21 C 0.8245(5) 0.8153(3) 0.9088(3) 0.0190(8) Uani 1 1 d . . . . .
C26 C 0.9691(5) 0.8357(4) 0.9075(3) 0.0248(9) Uani 1 1 d . . . . .
H26 H 1.056653 0.782960 0.920385 0.030 Uiso 1 1 calc R . . . .
C29 C 0.9182(5) 0.8350(3) 0.3852(3) 0.0200(8) Uani 1 1 d . . . . .
H29 H 1.010272 0.784621 0.385343 0.024 Uiso 1 1 calc R . . . .
C22 C 0.6965(5) 0.8926(3) 0.8891(3) 0.0203(8) Uani 1 1 d . . . . .
H22 H 0.597226 0.879224 0.889605 0.024 Uiso 1 1 calc R . . . .
C3 C 0.2775(6) 0.6171(4) 1.0642(3) 0.0308(10) Uani 1 1 d . . . . .
H3 H 0.184156 0.600563 1.095982 0.037 Uiso 1 1 calc R . . . .
C32 C 0.6527(5) 0.9831(3) 0.3786(3) 0.0222(8) Uani 1 1 d . . . . .
C31 C 0.7956(5) 1.0075(3) 0.3716(3) 0.0236(9) Uani 1 1 d . . . . .
H31 H 0.802556 1.074007 0.364628 0.028 Uiso 1 1 calc R . . . .
C25 C 0.9865(6) 0.9331(4) 0.8874(3) 0.0276(10) Uani 1 1 d D . . . .
C33 C 0.6399(5) 0.8861(3) 0.3903(3) 0.0187(8) Uani 1 1 d . . . . .
H33 H 0.540697 0.870870 0.394911 0.022 Uiso 1 1 calc R . . . .
C34 C 0.5747(6) 1.0723(4) 0.8492(3) 0.0283(10) Uani 1 1 d . . . . .
C24 C 0.8588(6) 1.0109(4) 0.8680(3) 0.0277(10) Uani 1 1 d . . . . .
H24 H 0.870111 1.077490 0.854456 0.033 Uiso 1 1 calc R . . . .
C37 C 0.5080(6) 1.0640(4) 0.3739(4) 0.0298(10) Uani 1 1 d . . . . .
C36 C 1.0841(6) 0.9539(4) 0.3762(4) 0.0318(11) Uani 1 1 d . . . . .
C23 C 0.7154(5) 0.9901(3) 0.8685(3) 0.0234(9) Uani 1 1 d . . . . .
C35 C 1.1398(6) 0.9536(4) 0.8870(4) 0.0388(12) Uani 1 1 d D U . . .
F4' F 1.2565(12) 0.8879(9) 0.8581(12) 0.085(5) Uani 0.500(17) 1 d D U P A 1
F6' F 1.1726(15) 0.9628(17) 0.9560(7) 0.102(8) Uani 0.500(17) 1 d D U P A 1
F5' F 1.1661(12) 1.0368(8) 0.8251(8) 0.074(5) Uani 0.500(17) 1 d D U P A 1
F5 F 1.2370(17) 0.9436(17) 0.8228(8) 0.104(8) Uani 0.500(17) 1 d D U P A 2
F4 F 1.2113(14) 0.8908(8) 0.9558(8) 0.078(4) Uani 0.500(17) 1 d D U P A 2
F6 F 1.1317(11) 1.0388(7) 0.9068(10) 0.074(5) Uani 0.500(17) 1 d D U P A 2

loop_
_atom_site_aniso_label
_atom_site_aniso_U_11
_atom_site_aniso_U_22
_atom_site_aniso_U_33
_atom_site_aniso_U_23
_atom_site_aniso_U_13
_atom_site_aniso_U_12
Ge1 0.0189(2) 0.0139(2) 0.0209(2) -0.00075(15) -0.00780(16) -0.00600(15)
Ge2 0.0214(2) 0.0364(3) 0.0231(2) -0.0095(2) -0.00067(18) -0.0092(2)
Cl1 0.0142(4) 0.0311(6) 0.0308(5) -0.0044(4) -0.0067(4) -0.0007(4)
Cl2 0.0400(6) 0.0227(5) 0.0259(5) -0.0104(4) -0.0089(5) -0.0023(5)
Cl3 0.0373(6) 0.0303(6) 0.0398(7) -0.0147(5) -0.0249(5) 0.0082(5)
Cl4 0.0647(10) 0.0241(6) 0.0480(8) -0.0142(6) -0.0332(7) 0.0131(6)
F10 0.0327(16) 0.0263(15) 0.057(2) -0.0149(15) -0.0025(15) 0.0032(13)
F2 0.046(2) 0.0187(15) 0.075(3) -0.0029(16) -0.0162(19) -0.0001(14)
F12 0.0170(14) 0.0272(16) 0.101(3) -0.0062(18) -0.0010(17) -0.0011(12)
N2 0.0132(14) 0.0115(14) 0.0198(16) -0.0032(12) -0.0068(12) -0.0006(11)
F11 0.048(2) 0.0375(19) 0.052(2) -0.0050(16) -0.0232(17) 0.0166(16)
N3 0.0140(15) 0.0157(16) 0.0204(16) -0.0019(13) -0.0043(12) -0.0019(12)
F8 0.0170(14) 0.056(2) 0.066(2) -0.0185(19) 0.0070(15) -0.0083(14)
F3 0.049(2) 0.039(2) 0.090(3) -0.022(2) -0.044(2) 0.0113(17)
N5 0.0157(15) 0.0172(16) 0.0175(16) -0.0040(13) -0.0044(12) -0.0018(13)
N1 0.0161(16) 0.0207(17) 0.0193(17) -0.0043(13) -0.0042(13) -0.0046(13)
N4 0.0185(16) 0.0187(16) 0.0200(17) -0.0050(13) -0.0067(13) -0.0043(13)
F9 0.0323(19) 0.032(2) 0.139(5) 0.004(2) -0.014(2) -0.0200(16)
F1 0.056(3) 0.067(3) 0.048(2) 0.009(2) 0.018(2) 0.033(2)
F7 0.037(2) 0.112(4) 0.053(2) -0.024(2) -0.0071(17) -0.036(2)
C19 0.0169(18) 0.0148(17) 0.0194(19) -0.0019(14) -0.0060(15) -0.0001(14)
C14 0.0149(17) 0.0146(17) 0.0193(18) -0.0038(14) -0.0047(14) -0.0008(14)
C8 0.0136(17) 0.0151(17) 0.0218(19) -0.0066(14) -0.0067(14) -0.0020(14)
C13 0.0158(17) 0.0136(17) 0.0171(18) -0.0008(14) -0.0063(14) -0.0003(14)
C12 0.0137(17) 0.0135(17) 0.0202(18) -0.0021(14) -0.0064(14) 0.0009(13)
C10 0.0170(19) 0.024(2) 0.027(2) -0.0008(17) -0.0066(16) -0.0093(16)
C17 0.0179(19) 0.027(2) 0.030(2) -0.0101(18) -0.0091(17) -0.0028(16)
C1 0.0181(19) 0.023(2) 0.0190(19) -0.0047(16) -0.0052(15) -0.0021(16)
C9 0.0185(19) 0.022(2) 0.026(2) -0.0063(16) -0.0075(16) -0.0068(16)
C7 0.0154(17) 0.0166(18) 0.0197(18) -0.0051(14) -0.0075(14) -0.0027(14)
C18 0.0185(19) 0.023(2) 0.022(2) -0.0036(16) -0.0059(15) -0.0046(16)
C6 0.0176(18) 0.0178(18) 0.022(2) -0.0027(15) -0.0064(15) 0.0001(15)
C27 0.0174(18) 0.0186(19) 0.0206(19) -0.0073(15) 0.0017(15) -0.0024(15)
C2 0.023(2) 0.034(3) 0.026(2) -0.0052(19) -0.0033(17) -0.0093(19)
C28 0.0189(18) 0.0181(18) 0.0151(17) -0.0038(14) 0.0000(14) -0.0036(15)
C11 0.0167(18) 0.023(2) 0.022(2) 0.0003(16) -0.0050(15) -0.0064(16)
C5 0.029(2) 0.030(2) 0.022(2) -0.0063(18) -0.0052(17) -0.0067(19)
C15 0.021(2) 0.025(2) 0.022(2) -0.0078(17) -0.0048(16) -0.0026(17)
C20 0.0173(18) 0.0207(19) 0.023(2) -0.0046(16) -0.0110(15) -0.0026(15)
C4 0.033(3) 0.034(3) 0.024(2) -0.0071(19) -0.0019(19) -0.005(2)
C16 0.024(2) 0.033(2) 0.025(2) -0.0123(19) -0.0103(17) -0.0022(18)
C30 0.0155(18) 0.022(2) 0.028(2) -0.0017(17) -0.0027(16) -0.0078(16)
C21 0.0188(19) 0.0199(19) 0.0194(19) -0.0063(15) -0.0067(15) -0.0012(15)
C26 0.019(2) 0.024(2) 0.033(2) -0.0083(18) -0.0090(17) -0.0038(17)
C29 0.0145(18) 0.021(2) 0.023(2) -0.0025(16) -0.0010(15) -0.0032(15)
C22 0.0179(18) 0.022(2) 0.0212(19) -0.0048(16) -0.0049(15) -0.0031(16)
C3 0.028(2) 0.034(3) 0.027(2) -0.004(2) 0.0036(19) -0.010(2)
C32 0.0161(18) 0.019(2) 0.027(2) 0.0005(16) -0.0034(16) -0.0027(15)
C31 0.021(2) 0.0169(19) 0.032(2) -0.0025(17) -0.0042(17) -0.0058(16)
C25 0.024(2) 0.027(2) 0.037(3) -0.008(2) -0.0071(19) -0.0111(18)
C33 0.0137(17) 0.0175(19) 0.0228(19) 0.0001(15) -0.0036(14) -0.0042(14)
C34 0.027(2) 0.019(2) 0.036(3) -0.0048(18) -0.0025(19) -0.0017(17)
C24 0.028(2) 0.025(2) 0.031(2) -0.0070(19) -0.0030(19) -0.0081(19)
C37 0.022(2) 0.018(2) 0.045(3) -0.0009(19) -0.007(2) -0.0022(17)
C36 0.021(2) 0.028(2) 0.045(3) -0.003(2) -0.004(2) -0.0077(18)
C23 0.022(2) 0.021(2) 0.026(2) -0.0068(17) -0.0056(17) -0.0008(16)
C35 0.031(3) 0.040(3) 0.053(3) -0.012(2) -0.010(2) -0.017(2)
F4' 0.020(4) 0.078(7) 0.177(16) -0.068(9) 0.015(6) -0.025(4)
F6' 0.067(8) 0.24(2) 0.056(6) -0.072(9) 0.015(5) -0.100(12)
F5' 0.049(6) 0.072(6) 0.099(9) 0.021(6) -0.024(6) -0.045(5)
F5 0.070(9) 0.22(2) 0.070(7) -0.080(11) 0.030(6) -0.095(12)
F4 0.068(7) 0.067(6) 0.112(8) 0.013(6) -0.065(6) -0.040(6)
F6 0.048(5) 0.052(5) 0.143(14) -0.036(7) -0.023(6) -0.029(4)

loop_
_atom_type_symbol
_atom_type_description
_atom_type_scat_dispersion_real
_atom_type_scat_dispersion_imag
_atom_type_scat_source
C C 0.0033 0.0016 'International Tables Vol C Tables 4.2.6.8 and 6.1.1.4'
H H 0.0000 0.0000 'International Tables Vol C Tables 4.2.6.8 and 6.1.1.4'
Cl Cl 0.1484 0.1585 'International Tables Vol C Tables 4.2.6.8 and 6.1.1.4'
F F 0.0171 0.0103 'International Tables Vol C Tables 4.2.6.8 and 6.1.1.4'
Ge Ge 0.1547 1.8001 'International Tables Vol C Tables 4.2.6.8 and 6.1.1.4'
N N 0.0061 0.0033 'International Tables Vol C Tables 4.2.6.8 and 6.1.1.4'

loop_
_geom_angle_atom_site_label_1
_geom_angle_atom_site_label_2
_geom_angle_atom_site_label_3
_geom_angle
Cl1 Ge1 N3 85.51(9)
N2 Ge1 Cl1 100.74(9)
N2 Ge1 N3 71.73(13)
N2 Ge1 N1 73.47(13)
N1 Ge1 Cl1 85.73(10)
N1 Ge1 N3 141.72(13)
Cl2 Ge2 Cl3 98.48(5)
Cl4 Ge2 Cl2 96.87(6)
Cl4 Ge2 Cl3 94.70(6)
C8 N2 Ge1 118.3(3)
C12 N2 Ge1 120.9(3)
C12 N2 C8 119.9(4)
C19 N3 Ge1 139.3(3)
C13 N3 Ge1 114.5(3)
C13 N3 C19 106.0(3)
C14 N5 C27 123.5(3)
C13 N5 C14 105.6(3)
C13 N5 C27 130.7(4)
C1 N1 Ge1 136.7(3)
C7 N1 Ge1 116.2(3)
C7 N1 C1 106.7(4)
C7 N4 C6 106.9(3)
C7 N4 C20 129.3(4)
C6 N4 C20 123.1(4)
N3 C19 C14 108.8(4)
N3 C19 C18 130.2(4)
C14 C19 C18 121.0(4)
N5 C14 C15 131.1(4)
C19 C14 N5 106.7(4)
C19 C14 C15 122.2(4)
N2 C8 C9 121.7(4)
N2 C8 C7 112.4(3)
C9 C8 C7 125.8(4)
N3 C13 N5 112.9(4)
N3 C13 C12 117.6(4)
N5 C13 C12 129.4(4)
N2 C12 C13 113.3(4)
N2 C12 C11 120.9(4)
C11 C12 C13 125.8(4)
C9 C10 H10 120.0
C11 C10 H10 120.0
C11 C10 C9 119.9(4)
C18 C17 H17 119.2
C18 C17 C16 121.7(4)
C16 C17 H17 119.2
N1 C1 C6 108.7(4)
N1 C1 C2 130.7(4)
C2 C1 C6 120.6(4)
C8 C9 H9 120.9
C10 C9 C8 118.1(4)
C10 C9 H9 120.9
N1 C7 N4 111.7(4)
N1 C7 C8 117.2(4)
N4 C7 C8 130.8(4)
C19 C18 H18 121.6
C17 C18 C19 116.8(4)
C17 C18 H18 121.6
N4 C6 C1 105.9(4)
N4 C6 C5 131.4(4)
C5 C6 C1 122.6(4)
N5 C27 H27A 108.8
N5 C27 H27B 108.8
N5 C27 C28 113.9(3)
H27A C27 H27B 107.7
C28 C27 H27A 108.8
C28 C27 H27B 108.8
C1 C2 H2 121.7
C3 C2 C1 116.5(5)
C3 C2 H2 121.7
C29 C28 C27 119.7(4)
C29 C28 C33 119.8(4)
C33 C28 C27 120.5(4)
C12 C11 H11 120.3
C10 C11 C12 119.3(4)
C10 C11 H11 120.3
C6 C5 H5 122.0
C4 C5 C6 115.9(4)
C4 C5 H5 122.0
C14 C15 H15 121.7
C16 C15 C14 116.7(4)
C16 C15 H15 121.7
N4 C20 H20A 108.4
N4 C20 H20B 108.4
N4 C20 C21 115.6(3)
H20A C20 H20B 107.4
C21 C20 H20A 108.4
C21 C20 H20B 108.4
C5 C4 H4 119.0
C5 C4 C3 122.1(5)
C3 C4 H4 119.0
C17 C16 H16 119.2
C15 C16 C17 121.6(4)
C15 C16 H16 119.2
C29 C30 C36 118.9(4)
C31 C30 C29 120.8(4)
C31 C30 C36 120.1(4)
C26 C21 C20 116.8(4)
C26 C21 C22 119.9(4)
C22 C21 C20 123.3(4)
C21 C26 H26 119.8
C21 C26 C25 120.3(4)
C25 C26 H26 119.8
C28 C29 C30 120.1(4)
C28 C29 H29 120.0
C30 C29 H29 120.0
C21 C22 H22 120.3
C21 C22 C23 119.3(4)
C23 C22 H22 120.3
C2 C3 C4 122.2(5)
C2 C3 H3 118.9
C4 C3 H3 118.9
C31 C32 C33 121.6(4)
C31 C32 C37 118.8(4)
C33 C32 C37 119.5(4)
C30 C31 H31 120.8
C32 C31 C30 118.4(4)
C32 C31 H31 120.8
C26 C25 C24 120.2(4)
C26 C25 C35 119.7(5)
C24 C25 C35 120.1(5)
C28 C33 H33 120.4
C32 C33 C28 119.3(4)
C32 C33 H33 120.4
F2 C34 C23 112.4(4)
F3 C34 F2 106.3(5)
F3 C34 C23 111.8(4)
F1 C34 F2 106.9(5)
F1 C34 F3 107.2(5)
F1 C34 C23 111.8(4)
C25 C24 H24 120.4
C23 C24 C25 119.2(4)
C23 C24 H24 120.4
F10 C37 C32 111.3(4)
F12 C37 F10 105.6(5)
F12 C37 C32 112.4(4)
F11 C37 F10 106.6(4)
F11 C37 F12 108.1(5)
F11 C37 C32 112.4(5)
F8 C36 F9 105.2(5)
F8 C36 C30 112.5(5)
F9 C36 C30 112.3(4)
F7 C36 F8 105.9(5)
F7 C36 F9 108.5(5)
F7 C36 C30 112.0(4)
C22 C23 C34 118.3(4)
C24 C23 C22 121.1(4)
C24 C23 C34 120.5(4)
F4' C35 C25 112.5(7)
F4' C35 F5' 97.8(9)
F6' C35 C25 117.5(6)
F6' C35 F4' 108.0(11)
F6' C35 F5' 106.1(10)
F5' C35 C25 112.9(6)
F5 C35 C25 116.9(7)
F5 C35 F4 104.9(11)
F5 C35 F6 111.6(10)
F4 C35 C25 110.1(6)
F6 C35 C25 113.3(6)
F6 C35 F4 98.2(8)

loop_
_geom_bond_atom_site_label_1
_geom_bond_atom_site_label_2
_geom_bond_distance
Ge1 Cl1 2.2618(12)
Ge1 N2 2.149(3)
Ge1 N3 2.307(4)
Ge1 N1 2.168(4)
Ge2 Cl2 2.2685(13)
Ge2 Cl3 2.3034(13)
Ge2 Cl4 2.2576(16)
F10 C37 1.343(6)
F2 C34 1.334(6)
F12 C37 1.335(6)
N2 C8 1.352(5)
N2 C12 1.347(5)
F11 C37 1.330(7)
N3 C19 1.393(5)
N3 C13 1.317(5)
F8 C36 1.330(6)
F3 C34 1.322(7)
N5 C14 1.394(5)
N5 C13 1.374(5)
N5 C27 1.460(5)
N1 C1 1.376(6)
N1 C7 1.328(5)
N4 C7 1.365(5)
N4 C6 1.385(6)
N4 C20 1.478(5)
F9 C36 1.332(6)
F1 C34 1.314(6)
F7 C36 1.317(7)
C19 C14 1.393(6)
C19 C18 1.398(6)
C14 C15 1.394(6)
C8 C9 1.394(6)
C8 C7 1.457(6)
C13 C12 1.469(5)
C12 C11 1.389(6)
C10 H10 0.9500
C10 C9 1.387(6)
C10 C11 1.384(6)
C17 H17 0.9500
C17 C18 1.393(6)
C17 C16 1.398(7)
C1 C6 1.408(6)
C1 C2 1.405(6)
C9 H9 0.9500
C18 H18 0.9500
C6 C5 1.389(6)
C27 H27A 0.9900
C27 H27B 0.9900
C27 C28 1.510(6)
C2 H2 0.9500
C2 C3 1.383(7)
C28 C29 1.381(6)
C28 C33 1.393(6)
C11 H11 0.9500
C5 H5 0.9500
C5 C4 1.389(7)
C15 H15 0.9500
C15 C16 1.385(7)
C20 H20A 0.9900
C20 H20B 0.9900
C20 C21 1.509(6)
C4 H4 0.9500
C4 C3 1.399(8)
C16 H16 0.9500
C30 C29 1.391(6)
C30 C31 1.389(6)
C30 C36 1.499(6)
C21 C26 1.388(6)
C21 C22 1.393(6)
C26 H26 0.9500
C26 C25 1.391(7)
C29 H29 0.9500
C22 H22 0.9500
C22 C23 1.396(6)
C3 H3 0.9500
C32 C31 1.383(6)
C32 C33 1.388(6)
C32 C37 1.505(6)
C31 H31 0.9500
C25 C24 1.394(7)
C25 C35 1.468(6)
C33 H33 0.9500
C34 C23 1.505(6)
C24 H24 0.9500
C24 C23 1.382(7)
C35 F4' 1.337(10)
C35 F6' 1.259(9)
C35 F5' 1.380(9)
C35 F5 1.257(10)
C35 F4 1.371(9)
C35 F6 1.336(9)
